data_1524469
loop_
_publ_author_name
'Guggenheim, S.'
'Bailey, S.W.'

_publ_section_title
;
 Refinement of the margerite structure in the subgroup symmetry:
 correction, further refinement and comments
;
_journal_name_full 'American Mineralogist'
_journal_page_first 186
_journal_page_last 187
_journal_volume 63
_journal_year 1978
_chemical_formula_sum 'Al3.88 Ca0.88 H2 Na0.12 O12 Si2.12'
_chemical_name_systematic '(Ca0.88 Na0.12) Al2 (Si2.12 Al1.88 O10) (O H)2'
_space_group_IT_number 9
_symmetry_space_group_name_Hall 'C -2yc'
_symmetry_space_group_name_H-M 'C 1 c 1'
_cell_angle_alpha 90
_cell_angle_beta 95.46
_cell_angle_gamma 90
_cell_formula_units_Z 4
_cell_length_a 5.1038
_cell_length_b 8.8287
_cell_length_c 19.148
_cell_volume 858.893
_citation_journal_id_ASTM AMMIAY
_cod_data_source_file Guggenheim_AMMIAY_1978_411.cif
_cod_data_source_block H2Al3.88Ca0.88Na0.12O12Si2.12
_cod_original_cell_volume 858.8926
_cod_original_formula_sum 'H2 Al3.88 Ca0.88 Na0.12 O12 Si2.12'
_cod_database_code 1524469

loop_
_symmetry_equiv_pos_as_xyz
x,y,z
x,-y,z+1/2
x+1/2,y+1/2,z
x+1/2,-y+1/2,z+1/2

loop_
_atom_site_label
_atom_site_type_symbol
_atom_site_fract_x
_atom_site_fract_y
_atom_site_fract_z
_atom_site_occupancy
_atom_site_U_iso_or_equiv
O7 O-2 0.045 0.5614 0.9401 1 0.0
O12 O-2 0.737 0.6062 0.8217 1 0.0
O8 O-2 0.618 0.7502 0.9468 1 0.0
O6 O-2 0.289 0.3924 0.1788 1 0.0
Al5 Al+3 0.5336 0.0739 0.8551 0.092 0.0
O11 O-2 0.712 0.2149 0.8323 1 0.0
Si3 Si+4 0.5336 0.0739 0.8551 0.908 0.0
Si1 Si+4 0.4623 0.9264 0.1422 0.147 0.0
O4 O-2 0.366 0.0974 0.1781 1 0.0
Al6 Al+3 0.5467 0.744 0.8576 0.785 0.0
Al3 Al+3 0.4623 0.9264 0.1422 0.853 0.0
Ca1 Ca+2 0 0.0933 0.25 0.88 0.0
O10 O-2 0.639 0.9172 0.8236 1 0.0
Si2 Si+4 0.4544 0.2567 0.1445 0.847 0.0
Al2 Al+3 0.2488 0.0858 -0.0003 1 0.0
Al4 Al+3 0.4544 0.2567 0.1445 0.153 0.0
O3 O-2 0.449 0.5696 0.0507 1 0.0
Si4 Si+4 0.5467 0.744 0.8576 0.215 0.0
O1 O-2 0.962 0.4445 0.0527 1 0.0
O9 O-2 0.543 0.4396 0.9482 1 0.0
Al1 Al+3 0.7449 0.9177 0.9996 1 0.0
O5 O-2 0.267 0.7782 0.1682 1 0.0
Na1 Na+1 0 0.0933 0.25 0.12 0.0
O2 O-2 0.395 0.2544 0.059 1 0.0
